data_7045261
loop_
_publ_author_name
'Pei, Shaomin'
'Hu, Zhaobo'
'Chen, Zilu'
'Yu, Shui'
'Li, Bo'
'Liang, Yuning'
'Liu, Dongcheng'
'Yao, Di'
'Liang, Fupei'

_publ_section_title
;
 Heterometallic hexanuclear Ni<sub>4</sub>M<sub>2</sub> (M = Dy, Y)
 complexes: structure and single-molecule magnet for the Dy(iii)
 derivative.
;
_journal_issue 6
_journal_name_full 'Dalton transactions (Cambridge, England : 2003)'
_journal_page_first 1801
_journal_page_last 1807
_journal_paper_doi 10.1039/c7dt04003b
_journal_volume 47
_journal_year 2018
_chemical_formula_moiety 'C28 H62 Dy2 N8 Ni4 O22, H2 O'
_chemical_formula_sum 'C28 H64 Dy2 N8 Ni4 O23'
_chemical_formula_weight 1440.71
_space_group_crystal_system monoclinic
_space_group_IT_number 15
_space_group_name_Hall '-C 2yc'
_space_group_name_H-M_alt 'C 1 2/c 1'
_symmetry_space_group_name_Hall '-C 2yc'
_symmetry_space_group_name_H-M 'C 1 2/c 1'
_atom_sites_solution_hydrogens mixed
_audit_creation_method SHELXL-2014/7
_audit_update_record
;
2017-10-17 deposited with the CCDC.
2018-01-11 downloaded from the CCDC.
;
_cell_angle_alpha 90
_cell_angle_beta 102.786(5)
_cell_angle_gamma 90
_cell_formula_units_Z 4
_cell_length_a 20.6575(10)
_cell_length_b 12.7612(6)
_cell_length_c 17.9948(9)
_cell_measurement_reflns_used 5351
_cell_measurement_temperature 298(2)
_cell_measurement_theta_max 28.8410
_cell_measurement_theta_min 3.7400
_cell_volume 4626.1(4)
_computing_cell_refinement
;
CrysAlisPro, Agilent Technologies,
Version 1.171.37.35 (release 13-08-2014 CrysAlis171 .NET)
(compiled Aug 13 2014,18:06:01)
;
_computing_data_collection
;
CrysAlisPro, Agilent Technologies,
Version 1.171.37.35 (release 13-08-2014 CrysAlis171 .NET)
(compiled Aug 13 2014,18:06:01)
;
_computing_data_reduction
;
CrysAlisPro, Agilent Technologies,
Version 1.171.37.35 (release 13-08-2014 CrysAlis171 .NET)
(compiled Aug 13 2014,18:06:01)
;
_computing_structure_refinement 'SHELXL-2014/7 (Sheldrick, 2014)'
_diffrn_ambient_temperature 298(2)
_diffrn_detector_area_resol_mean 16.0233
_diffrn_measured_fraction_theta_full 0.985
_diffrn_measured_fraction_theta_max 0.985
_diffrn_measurement_device_type 'SuperNova, Single source at offset, Eos'
_diffrn_measurement_method '\w scans'
_diffrn_radiation_type MoK\a
_diffrn_radiation_wavelength 0.71073
_diffrn_reflns_av_R_equivalents 0.0211
_diffrn_reflns_av_unetI/netI 0.0313
_diffrn_reflns_Laue_measured_fraction_full 0.985
_diffrn_reflns_Laue_measured_fraction_max 0.985
_diffrn_reflns_limit_h_max 23
_diffrn_reflns_limit_h_min -24
_diffrn_reflns_limit_k_max 14
_diffrn_reflns_limit_k_min -15
_diffrn_reflns_limit_l_max 18
_diffrn_reflns_limit_l_min -21
_diffrn_reflns_number 8872
_diffrn_reflns_point_group_measured_fraction_full 0.985
_diffrn_reflns_point_group_measured_fraction_max 0.985
_diffrn_reflns_theta_full 25.019
_diffrn_reflns_theta_max 25.019
_diffrn_reflns_theta_min 3.397
_diffrn_source 'SuperNova (Mo) X-ray Source'
_exptl_absorpt_coefficient_mu 4.872
_exptl_absorpt_correction_T_max 0.296
_exptl_absorpt_correction_T_min 0.212
_exptl_absorpt_correction_type multi-scan
_exptl_absorpt_process_details
;
CrysAlisPro, Agilent Technologies,
Version 1.171.37.35 (release 13-08-2014 CrysAlis171 .NET)
(compiled Aug 13 2014,18:06:01)
Empirical absorption correction using spherical harmonics,
 implemented in SCALE3 ABSPACK scaling algorithm.
;
_exptl_crystal_colour 'light green'
_exptl_crystal_density_diffrn 2.069
_exptl_crystal_description block
_exptl_crystal_F_000 2864
_exptl_crystal_size_max 0.350
_exptl_crystal_size_mid 0.280
_exptl_crystal_size_min 0.250
_refine_diff_density_max 0.953
_refine_diff_density_min -0.736
_refine_diff_density_rms 0.108
_refine_ls_extinction_method none
_refine_ls_goodness_of_fit_ref 1.067
_refine_ls_hydrogen_treatment constr
_refine_ls_matrix_type full
_refine_ls_number_parameters 298
_refine_ls_number_reflns 4029
_refine_ls_number_restraints 0
_refine_ls_restrained_S_all 1.067
_refine_ls_R_factor_all 0.0308
_refine_ls_R_factor_gt 0.0264
_refine_ls_shift/su_max 0.001
_refine_ls_shift/su_mean 0.000
_refine_ls_structure_factor_coef Fsqd
_refine_ls_weighting_details 'w=1/[\s^2^(Fo^2^)+(0.0198P)^2^+20.6705P] where P=(Fo^2^+2Fc^2^)/3'
_refine_ls_weighting_scheme calc
_refine_ls_wR_factor_gt 0.0565
_refine_ls_wR_factor_ref 0.0590
_reflns_Friedel_coverage 0.000
_reflns_number_gt 3678
_reflns_number_total 4029
_reflns_threshold_expression 'I > 2\s(I)'
_cod_data_source_file c7dt04003b2.cif
_cod_data_source_block czl-hzb-ps474
_cod_depositor_comments 'Adding full bibliography for 7045261--7045262.cif.'
_cod_database_code 7045261
_shelx_shelxl_version_number 2014/7
_shelx_space_group_comment
;
The symmetry employed for this shelxl refinement is uniquely defined
by the following loop, which should always be used as a source of
symmetry information in preference to the above space-group names.
They are only intended as comments.
;
_shelx_estimated_absorpt_t_min 0.280
_shelx_estimated_absorpt_t_max 0.376

loop_
_space_group_symop_operation_xyz
'x, y, z'
'-x, y, -z+1/2'
'x+1/2, y+1/2, z'
'-x+1/2, y+1/2, -z+1/2'
'-x, -y, -z'
'x, -y, z-1/2'
'-x+1/2, -y+1/2, -z'
'x+1/2, -y+1/2, z-1/2'

loop_
_atom_site_label
_atom_site_type_symbol
_atom_site_fract_x
_atom_site_fract_y
_atom_site_fract_z
_atom_site_U_iso_or_equiv
_atom_site_adp_type
_atom_site_occupancy
_atom_site_site_symmetry_order
_atom_site_calc_flag
_atom_site_refinement_flags_posn
_atom_site_refinement_flags_adp
_atom_site_refinement_flags_occupancy
Dy1 Dy 0.20761(2) 0.03984(2) 0.05658(2) 0.02221(7) Uani 1 1 d . . .
Ni1 Ni 0.35932(3) 0.07530(4) 0.10683(3) 0.02310(13) Uani 1 1 d . . .
Ni2 Ni 0.23850(2) 0.30145(4) 0.07162(3) 0.01935(12) Uani 1 1 d . . .
O1 O 0.18467(15) 0.0079(3) 0.18276(17) 0.0364(8) Uani 1 1 d . . .
O2 O 0.11178(15) 0.0978(3) 0.10018(17) 0.0364(8) Uani 1 1 d . . .
C1 C 0.1313(2) 0.0573(4) 0.1660(2) 0.0301(10) Uani 1 1 d . . .
C2 C 0.0895(3) 0.0724(5) 0.2237(3) 0.0485(14) Uani 1 1 d . . .
H2A H 0.0725 0.1426 0.2202 0.073 Uiso 1 1 calc R U .
H2B H 0.1162 0.0606 0.2739 0.073 Uiso 1 1 calc R U .
H2C H 0.0533 0.0235 0.2138 0.073 Uiso 1 1 calc R U .
O3 O 0.14464(17) -0.1201(3) 0.0345(2) 0.0479(9) Uani 1 1 d . . .
O4 O 0.14248(19) -0.0202(3) -0.06392(18) 0.0479(9) Uani 1 1 d . . .
C3 C 0.1202(2) -0.0969(4) -0.0332(3) 0.0354(11) Uani 1 1 d . . .
C4 C 0.0631(3) -0.1582(4) -0.0786(3) 0.0517(14) Uani 1 1 d . . .
H4A H 0.0601 -0.2244 -0.0543 0.078 Uiso 1 1 calc R U .
H4B H 0.0699 -0.1697 -0.1290 0.078 Uiso 1 1 calc R U .
H4C H 0.0227 -0.1197 -0.0815 0.078 Uiso 1 1 calc R U .
O5 O 0.29507(14) -0.0650(2) 0.11581(16) 0.0297(7) Uani 1 1 d . . .
O6 O 0.3562(2) -0.1571(3) 0.2103(2) 0.0558(11) Uani 1 1 d . . .
C5 C 0.3105(2) -0.1510(4) 0.1533(2) 0.0317(10) Uani 1 1 d . . .
C6 C 0.2710(3) -0.2462(4) 0.1222(3) 0.0403(12) Uani 1 1 d . . .
H6A H 0.2867 -0.3056 0.1539 0.060 Uiso 1 1 calc R U .
H6B H 0.2761 -0.2595 0.0713 0.060 Uiso 1 1 calc R U .
H6C H 0.2250 -0.2344 0.1215 0.060 Uiso 1 1 calc R U .
O7 O 0.41317(14) 0.2035(2) 0.09026(17) 0.0319(7) Uani 1 1 d . . .
O8 O 0.5147(2) 0.1436(4) 0.1303(3) 0.0952(18) Uani 1 1 d . . .
C7 C 0.4749(2) 0.2162(4) 0.1114(3) 0.0394(12) Uani 1 1 d . . .
C8 C 0.4999(3) 0.3264(5) 0.1100(4) 0.0687(19) Uani 1 1 d . . .
H8A H 0.4915 0.3642 0.1530 0.103 Uiso 1 1 calc R U .
H8B H 0.4774 0.3602 0.0638 0.103 Uiso 1 1 calc R U .
H8C H 0.5467 0.3252 0.1122 0.103 Uiso 1 1 calc R U .
O9 O 0.19155(13) 0.1944(2) -0.00682(14) 0.0200(6) Uani 1 1 d . . .
H9 H 0.1514 0.2050 -0.0283 0.030 Uiso 1 1 d R U .
N1 N 0.39124(18) 0.0707(3) 0.22335(19) 0.0318(9) Uani 1 1 d . . .
H1A H 0.4034 0.0059 0.2386 0.038 Uiso 1 1 calc R U .
H1B H 0.4259 0.1131 0.2383 0.038 Uiso 1 1 calc R U .
C9 C 0.3355(2) 0.1052(4) 0.2563(2) 0.0295(10) Uani 1 1 d . . .
H9A H 0.3523 0.1295 0.3081 0.035 Uiso 1 1 calc R U .
H9B H 0.3059 0.0467 0.2579 0.035 Uiso 1 1 calc R U .
O10 O 0.28053(13) 0.1641(2) 0.13013(13) 0.0200(6) Uani 1 1 d . . .
C10 C 0.2977(2) 0.1935(3) 0.2084(2) 0.0242(9) Uani 1 1 d . . .
H10 H 0.2566 0.2061 0.2257 0.029 Uiso 1 1 calc R U .
C11 C 0.3371(2) 0.2950(4) 0.2166(2) 0.0303(10) Uani 1 1 d . . .
H11A H 0.3444 0.3196 0.2689 0.036 Uiso 1 1 calc R U .
H11B H 0.3801 0.2825 0.2049 0.036 Uiso 1 1 calc R U .
N2 N 0.30096(18) 0.3762(3) 0.16463(19) 0.0291(8) Uani 1 1 d . . .
H2D H 0.3297 0.4173 0.1483 0.035 Uiso 1 1 calc R U .
H2E H 0.2770 0.4158 0.1891 0.035 Uiso 1 1 calc R U .
N3 N 0.15483(17) 0.3218(3) 0.11861(19) 0.0270(8) Uani 1 1 d . . .
H3A H 0.1298 0.2643 0.1115 0.032 Uiso 1 1 calc R U .
H3B H 0.1675 0.3336 0.1685 0.032 Uiso 1 1 calc R U .
C12 C 0.1165(2) 0.4122(4) 0.0806(2) 0.0303(10) Uani 1 1 d . . .
H12A H 0.0957 0.4482 0.1167 0.036 Uiso 1 1 calc R U .
H12B H 0.0816 0.3873 0.0390 0.036 Uiso 1 1 calc R U .
C13 C 0.1607(2) 0.4883(4) 0.0499(2) 0.0269(10) Uani 1 1 d . . .
H13 H 0.1917 0.5201 0.0931 0.032 Uiso 1 1 calc R U .
O11 O 0.19828(13) 0.4328(2) 0.00449(14) 0.0228(6) Uani 1 1 d . . .
C14 C 0.1191(2) 0.5754(4) 0.0043(2) 0.0350(11) Uani 1 1 d . . .
H14A H 0.0890 0.6042 0.0333 0.042 Uiso 1 1 calc R U .
H14B H 0.1480 0.6312 -0.0056 0.042 Uiso 1 1 calc R U .
N4 N 0.08092(18) 0.5324(3) -0.0688(2) 0.0326(9) Uani 1 1 d . . .
H4D H 0.0696 0.5836 -0.1028 0.039 Uiso 1 1 calc R U .
H4E H 0.0440 0.5016 -0.0619 0.039 Uiso 1 1 calc R U .
O12 O 0.5000 0.8623(11) 0.2500 0.281(10) Uani 1 2 d S T P
H12 H 0.5379 0.8350 0.2687 0.422 Uiso 1 1 d R U .

loop_
_atom_site_aniso_label
_atom_site_aniso_U_11
_atom_site_aniso_U_22
_atom_site_aniso_U_33
_atom_site_aniso_U_23
_atom_site_aniso_U_13
_atom_site_aniso_U_12
Dy1 0.02456(11) 0.02097(12) 0.02056(11) 0.00395(8) 0.00380(8) -0.00067(8)
Ni1 0.0237(3) 0.0250(3) 0.0200(3) 0.0020(2) 0.0035(2) 0.0042(2)
Ni2 0.0242(3) 0.0195(3) 0.0145(2) 0.0009(2) 0.00467(19) 0.0024(2)
O1 0.0336(18) 0.046(2) 0.0310(17) 0.0144(16) 0.0105(13) 0.0037(16)
O2 0.0340(17) 0.044(2) 0.0341(18) 0.0116(16) 0.0131(14) 0.0034(15)
C1 0.034(3) 0.030(3) 0.028(2) 0.001(2) 0.0116(19) -0.009(2)
C2 0.046(3) 0.065(4) 0.038(3) 0.007(3) 0.017(2) 0.009(3)
O3 0.049(2) 0.034(2) 0.050(2) 0.0117(18) -0.0107(17) -0.0163(17)
O4 0.069(2) 0.040(2) 0.0311(18) 0.0010(16) 0.0032(16) -0.0217(19)
C3 0.031(2) 0.029(3) 0.044(3) -0.007(2) 0.004(2) 0.000(2)
C4 0.045(3) 0.046(3) 0.057(3) -0.001(3) -0.004(3) -0.010(3)
O5 0.0328(16) 0.0254(18) 0.0310(17) 0.0069(14) 0.0073(13) 0.0061(13)
O6 0.075(3) 0.038(2) 0.041(2) 0.0155(18) -0.0167(19) -0.0024(19)
C5 0.047(3) 0.024(3) 0.026(2) 0.004(2) 0.012(2) 0.006(2)
C6 0.052(3) 0.027(3) 0.041(3) 0.007(2) 0.008(2) 0.003(2)
O7 0.0245(16) 0.0325(19) 0.0353(17) 0.0069(15) -0.0002(12) 0.0004(13)
O8 0.031(2) 0.083(4) 0.159(5) 0.034(3) -0.004(3) 0.008(2)
C7 0.029(3) 0.050(3) 0.038(3) 0.008(2) 0.004(2) 0.002(2)
C8 0.046(3) 0.061(4) 0.096(5) -0.002(4) 0.011(3) -0.021(3)
O9 0.0198(13) 0.0206(16) 0.0196(13) -0.0002(12) 0.0042(10) 0.0021(11)
N1 0.033(2) 0.030(2) 0.029(2) 0.0024(17) -0.0019(15) 0.0032(17)
C9 0.039(3) 0.030(3) 0.016(2) 0.0023(19) 0.0015(17) 0.000(2)
O10 0.0252(14) 0.0229(16) 0.0115(13) 0.0011(12) 0.0034(10) 0.0019(12)
C10 0.032(2) 0.029(2) 0.0104(18) 0.0002(18) 0.0037(16) 0.0007(19)
C11 0.038(3) 0.029(3) 0.021(2) -0.004(2) -0.0004(18) -0.001(2)
N2 0.040(2) 0.023(2) 0.0247(19) -0.0013(16) 0.0075(16) 0.0007(17)
N3 0.032(2) 0.029(2) 0.0215(18) 0.0024(16) 0.0105(15) 0.0048(16)
C12 0.034(2) 0.035(3) 0.025(2) 0.002(2) 0.0126(18) 0.008(2)
C13 0.030(2) 0.029(3) 0.023(2) -0.0016(19) 0.0079(17) 0.0051(19)
O11 0.0266(15) 0.0240(16) 0.0181(14) 0.0001(12) 0.0056(11) 0.0072(12)
C14 0.042(3) 0.031(3) 0.033(3) 0.000(2) 0.012(2) 0.010(2)
N4 0.031(2) 0.034(2) 0.032(2) 0.0087(18) 0.0075(16) 0.0106(17)
O12 0.102(9) 0.154(13) 0.56(3) 0.000 0.008(14) 0.000

loop_
_atom_type_symbol
_atom_type_description
_atom_type_scat_dispersion_real
_atom_type_scat_dispersion_imag
_atom_type_scat_source
C C 0.0033 0.0016 'International Tables Vol C Tables 4.2.6.8 and 6.1.1.4'
H H 0.0000 0.0000 'International Tables Vol C Tables 4.2.6.8 and 6.1.1.4'
N N 0.0061 0.0033 'International Tables Vol C Tables 4.2.6.8 and 6.1.1.4'
O O 0.0106 0.0060 'International Tables Vol C Tables 4.2.6.8 and 6.1.1.4'
Ni Ni 0.3393 1.1124 'International Tables Vol C Tables 4.2.6.8 and 6.1.1.4'
Dy Dy -0.1892 4.4098 'International Tables Vol C Tables 4.2.6.8 and 6.1.1.4'

loop_
_geom_angle_atom_site_label_1
_geom_angle_atom_site_label_2
_geom_angle_atom_site_label_3
_geom_angle
_geom_angle_site_symmetry_1
_geom_angle_site_symmetry_3
O9 Dy1 O5 138.49(10) . .
O9 Dy1 O10 72.77(9) . .
O5 Dy1 O10 78.18(10) . .
O9 Dy1 O2 81.78(10) . .
O5 Dy1 O2 130.13(10) . .
O10 Dy1 O2 94.54(10) . .
O9 Dy1 O3 129.94(10) . .
O5 Dy1 O3 85.62(11) . .
O10 Dy1 O3 155.59(10) . .
O2 Dy1 O3 81.99(13) . .
O9 Dy1 O4 80.40(11) . .
O5 Dy1 O4 117.06(12) . .
O10 Dy1 O4 150.64(10) . .
O2 Dy1 O4 93.18(12) . .
O3 Dy1 O4 53.71(11) . .
O9 Dy1 O1 125.02(10) . .
O5 Dy1 O1 76.60(10) . .
O10 Dy1 O1 79.87(10) . .
O2 Dy1 O1 53.64(10) . .
O3 Dy1 O1 78.67(12) . .
O4 Dy1 O1 126.59(11) . .
O9 Dy1 O11 72.17(9) . 7
O5 Dy1 O11 70.95(9) . 7
O10 Dy1 O11 71.83(9) . 7
O2 Dy1 O11 153.13(10) . 7
O3 Dy1 O11 119.89(12) . 7
O4 Dy1 O11 88.98(11) . 7
O1 Dy1 O11 140.37(9) . 7
O9 Dy1 C3 104.58(12) . .
O5 Dy1 C3 104.32(13) . .
O10 Dy1 C3 177.31(12) . .
O2 Dy1 C3 84.59(12) . .
O3 Dy1 C3 26.81(12) . .
O4 Dy1 C3 27.16(13) . .
O1 Dy1 C3 101.58(13) . .
O11 Dy1 C3 107.92(12) 7 .
O9 Dy1 C1 104.08(11) . .
O5 Dy1 C1 103.11(12) . .
O10 Dy1 C1 86.63(11) . .
O2 Dy1 C1 27.09(12) . .
O3 Dy1 C1 79.34(13) . .
O4 Dy1 C1 111.74(13) . .
O1 Dy1 C1 26.55(12) . .
O11 Dy1 C1 158.35(11) 7 .
C3 Dy1 C1 93.70(14) . .
O9 Dy1 Ni1 92.62(7) . .
O5 Dy1 Ni1 46.57(8) . .
O10 Dy1 Ni1 42.65(6) . .
O2 Dy1 Ni1 135.53(8) . .
O3 Dy1 Ni1 130.35(9) . .
O4 Dy1 Ni1 129.54(9) . .
O1 Dy1 Ni1 98.29(7) . .
O11 Dy1 Ni1 42.37(6) 7 .
C3 Dy1 Ni1 138.76(10) . .
C1 Dy1 Ni1 118.39(9) . .
O9 Dy1 Ni2 35.81(7) . .
O5 Dy1 Ni2 114.73(8) . .
O10 Dy1 Ni2 38.35(6) . .
O2 Dy1 Ni2 79.94(8) . .
O3 Dy1 Ni2 158.72(9) . .
O4 Dy1 Ni2 116.20(9) . .
O1 Dy1 Ni2 99.26(8) . .
O11 Dy1 Ni2 75.13(7) 7 .
C3 Dy1 Ni2 138.97(10) . .
C1 Dy1 Ni2 89.47(9) . .
Ni1 Dy1 Ni2 70.918(14) . .
O7 Ni1 N1 96.31(14) . .
O7 Ni1 N4 95.76(14) . 7
N1 Ni1 N4 103.85(14) . 7
O7 Ni1 O11 96.48(11) . 7
N1 Ni1 O11 163.92(13) . 7
N4 Ni1 O11 84.51(12) 7 7
O7 Ni1 O10 93.91(11) . .
N1 Ni1 O10 84.23(12) . .
N4 Ni1 O10 166.61(13) 7 .
O11 Ni1 O10 85.21(10) 7 .
O7 Ni1 O5 175.53(11) . .
N1 Ni1 O5 88.02(13) . .
N4 Ni1 O5 84.24(13) 7 .
O11 Ni1 O5 79.07(11) 7 .
O10 Ni1 O5 85.41(11) . .
O7 Ni1 Dy1 128.66(8) . .
N1 Ni1 Dy1 111.67(11) . .
N4 Ni1 Dy1 116.54(11) 7 .
O11 Ni1 Dy1 52.36(7) 7 .
O10 Ni1 Dy1 50.08(7) . .
O5 Ni1 Dy1 48.05(7) . .
O9 Ni2 O9 84.90(11) . 7
O9 Ni2 N3 93.07(12) . .
O9 Ni2 N3 166.49(12) 7 .
O9 Ni2 N2 164.80(13) . .
O9 Ni2 N2 93.18(12) 7 .
N3 Ni2 N2 92.18(14) . .
O9 Ni2 O11 93.93(11) . .
O9 Ni2 O11 83.82(10) 7 .
N3 Ni2 O11 83.00(12) . .
N2 Ni2 O11 100.86(13) . .
O9 Ni2 O10 82.57(10) . .
O9 Ni2 O10 92.35(10) 7 .
N3 Ni2 O10 100.64(12) . .
N2 Ni2 O10 82.44(12) . .
O11 Ni2 O10 175.05(10) . .
O9 Ni2 Dy1 40.34(7) . .
O9 Ni2 Dy1 97.11(8) 7 .
N3 Ni2 Dy1 89.82(10) . .
N2 Ni2 Dy1 125.49(10) . .
O11 Ni2 Dy1 133.38(8) . .
O10 Ni2 Dy1 43.89(7) . .
O9 Ni2 Dy1 96.02(7) . 7
O9 Ni2 Dy1 39.48(8) 7 7
N3 Ni2 Dy1 127.94(10) . 7
N2 Ni2 Dy1 91.95(10) . 7
O11 Ni2 Dy1 45.35(7) . 7
O10 Ni2 Dy1 131.33(7) . 7
Dy1 Ni2 Dy1 127.497(15) . 7
C1 O1 Dy1 91.9(2) . .
C1 O2 Dy1 93.7(3) . .
O1 C1 O2 120.8(4) . .
O1 C1 C2 120.6(4) . .
O2 C1 C2 118.6(4) . .
O1 C1 Dy1 61.6(2) . .
O2 C1 Dy1 59.2(2) . .
C2 C1 Dy1 177.1(4) . .
C3 O3 Dy1 92.7(3) . .
C3 O4 Dy1 92.1(3) . .
O3 C3 O4 120.3(4) . .
O3 C3 C4 120.6(5) . .
O4 C3 C4 119.1(4) . .
O3 C3 Dy1 60.5(2) . .
O4 C3 Dy1 60.7(2) . .
C4 C3 Dy1 169.5(4) . .
C5 O5 Ni1 129.1(3) . .
C5 O5 Dy1 144.2(3) . .
Ni1 O5 Dy1 85.39(10) . .
O6 C5 O5 122.9(4) . .
O6 C5 C6 120.8(4) . .
O5 C5 C6 116.2(4) . .
C7 O7 Ni1 127.5(3) . .
O8 C7 O7 123.7(5) . .
O8 C7 C8 119.7(5) . .
O7 C7 C8 116.5(5) . .
Ni2 O9 Ni2 95.11(11) . 7
Ni2 O9 Dy1 103.86(11) . .
Ni2 O9 Dy1 105.43(11) 7 .
C9 N1 Ni1 107.4(2) . .
N1 C9 C10 109.9(3) . .
C10 O10 Ni1 107.8(2) . .
C10 O10 Ni2 104.9(2) . .
Ni1 O10 Ni2 126.51(12) . .
C10 O10 Dy1 135.6(2) . .
Ni1 O10 Dy1 87.27(9) . .
Ni2 O10 Dy1 97.76(10) . .
O10 C10 C11 109.4(3) . .
O10 C10 C9 110.4(3) . .
C11 C10 C9 112.2(3) . .
N2 C11 C10 110.5(3) . .
C11 N2 Ni2 108.7(3) . .
C12 N3 Ni2 108.3(2) . .
N3 C12 C13 111.3(3) . .
O11 C13 C12 109.7(4) . .
O11 C13 C14 111.4(3) . .
C12 C13 C14 110.5(4) . .
C13 O11 Ni1 107.7(2) . 7
C13 O11 Ni2 105.0(2) . .
Ni1 O11 Ni2 124.93(14) 7 .
C13 O11 Dy1 140.0(3) . 7
Ni1 O11 Dy1 85.27(9) 7 7
Ni2 O11 Dy1 96.74(10) . 7
N4 C14 C13 109.5(4) . .
C14 N4 Ni1 107.5(3) . 7

loop_
_geom_bond_atom_site_label_1
_geom_bond_atom_site_label_2
_geom_bond_distance
_geom_bond_site_symmetry_2
Dy1 O9 2.266(3) .
Dy1 O5 2.311(3) .
Dy1 O10 2.378(3) .
Dy1 O2 2.402(3) .
Dy1 O3 2.406(3) .
Dy1 O4 2.410(3) .
Dy1 O1 2.454(3) .
Dy1 O11 2.461(3) 7
Dy1 C3 2.761(5) .
Dy1 C1 2.789(4) .
Dy1 Ni1 3.0968(6) .
Dy1 Ni2 3.3985(6) .
Ni1 O7 2.037(3) .
Ni1 N1 2.055(3) .
Ni1 N4 2.063(4) 7
Ni1 O11 2.094(3) 7
Ni1 O10 2.100(3) .
Ni1 O5 2.256(3) .
Ni2 O9 2.048(3) .
Ni2 O9 2.048(3) 7
Ni2 N3 2.102(3) .
Ni2 N2 2.102(3) .
Ni2 O11 2.125(3) .
Ni2 O10 2.128(3) .
Ni2 Dy1 3.4352(5) 7
O1 C1 1.247(5) .
O2 C1 1.273(5) .
C1 C2 1.503(6) .
O3 C3 1.247(6) .
O4 C3 1.261(6) .
C3 C4 1.497(6) .
O5 C5 1.291(5) .
O6 C5 1.232(5) .
C5 C6 1.501(7) .
O7 C7 1.257(5) .
O8 C7 1.236(7) .
C7 C8 1.500(8) .
O9 Ni2 2.048(2) 7
N1 C9 1.474(5) .
C9 C10 1.525(6) .
O10 C10 1.424(4) .
C10 C11 1.519(6) .
C11 N2 1.482(5) .
N3 C12 1.478(5) .
C12 C13 1.518(6) .
C13 O11 1.432(5) .
C13 C14 1.528(6) .
O11 Ni1 2.094(3) 7
O11 Dy1 2.461(3) 7
C14 N4 1.480(6) .
N4 Ni1 2.063(4) 7

loop_
_geom_hbond_atom_site_label_D
_geom_hbond_atom_site_label_H
_geom_hbond_atom_site_label_A
_geom_hbond_distance_DH
_geom_hbond_distance_HA
_geom_hbond_distance_DA
_geom_hbond_angle_DHA
_geom_hbond_site_symmetry_A
C6 H6C O3 0.96 2.49 3.173(6) 128.4 .
O9 H9 O7 0.84 1.93 2.682(4) 147.6 7
N1 H1A O6 0.89 2.31 2.993(6) 133.9 .
N1 H1A O12 0.89 2.68 3.446(12) 144.4 1_545
N1 H1B O8 0.89 2.44 3.051(6) 126.0 2_655
C9 H9B O1 0.97 2.62 3.344(5) 132.0 .
C11 H11B O7 0.97 2.52 3.254(5) 132.1 .
N2 H2D O4 0.89 2.18 2.994(5) 152.1 7
N2 H2E O1 0.89 2.55 3.177(4) 127.8 4
N3 H3A O2 0.89 2.16 2.991(5) 155.2 .
N3 H3B O6 0.89 2.34 3.149(5) 150.8 4
C12 H12B O7 0.97 2.62 3.343(5) 131.3 7
C14 H14A O8 0.97 2.62 3.567(7) 166.9 3_455
N4 H4E O8 0.89 2.40 3.034(6) 128.4 7
O12 H12 O6 0.85 2.14 2.909(4) 149.5 2_665

loop_
_geom_torsion_atom_site_label_1
_geom_torsion_atom_site_label_2
_geom_torsion_atom_site_label_3
_geom_torsion_atom_site_label_4
_geom_torsion
_geom_torsion_site_symmetry_4
Dy1 O1 C1 O2 0.8(5) .
Dy1 O1 C1 C2 -177.8(4) .
Dy1 O2 C1 O1 -0.8(5) .
Dy1 O2 C1 C2 177.8(4) .
Dy1 O3 C3 O4 10.9(5) .
Dy1 O3 C3 C4 -167.9(4) .
Dy1 O4 C3 O3 -10.9(5) .
Dy1 O4 C3 C4 167.9(4) .
Ni1 O5 C5 O6 25.6(6) .
Dy1 O5 C5 O6 -136.4(5) .
Ni1 O5 C5 C6 -152.4(3) .
Dy1 O5 C5 C6 45.6(7) .
Ni1 O7 C7 O8 17.6(8) .
Ni1 O7 C7 C8 -164.8(4) .
Ni1 N1 C9 C10 -37.8(4) .
Ni1 O10 C10 C11 87.2(3) .
Ni2 O10 C10 C11 -49.8(3) .
Dy1 O10 C10 C11 -168.0(3) .
Ni1 O10 C10 C9 -36.8(4) .
Ni2 O10 C10 C9 -173.8(3) .
Dy1 O10 C10 C9 68.1(4) .
N1 C9 C10 O10 51.4(5) .
N1 C9 C10 C11 -70.9(4) .
O10 C10 C11 N2 52.6(4) .
C9 C10 C11 N2 175.5(3) .
C10 C11 N2 Ni2 -26.0(4) .
Ni2 N3 C12 C13 -25.8(4) .
N3 C12 C13 O11 51.4(4) .
N3 C12 C13 C14 174.6(3) .
C12 C13 O11 Ni1 87.0(3) 7
C14 C13 O11 Ni1 -35.6(4) 7
C12 C13 O11 Ni2 -48.0(3) .
C14 C13 O11 Ni2 -170.7(3) .
C12 C13 O11 Dy1 -168.6(3) 7
C14 C13 O11 Dy1 68.7(5) 7
O11 C13 C14 N4 50.4(5) .
C12 C13 C14 N4 -71.8(4) .
C13 C14 N4 Ni1 -37.6(4) 7
